data_4310875
loop_
_publ_author_name
'J. N. Behera'
'K. V. Gopalkrishnan'
'C. N. R. Rao'

_publ_section_title
;
 Synthesis, Structure, and Magnetic Properties of Amine-Templated
 Open-Framework Nickel(II) Sulfates
;
_journal_name_full 'Inorganic Chemistry'
_journal_page_first 2636
_journal_page_last 2642
_journal_paper_doi 10.1021/ic035488u
_journal_volume 43
_journal_year 2004
_chemical_compound_source NiO+H2SO4+Pip+H2O+EG
_chemical_formula_sum 'C4 H16 F2 N2 Ni3 O14 S3'
_chemical_formula_weight 626.47
_chemical_name_common 'Layered NiSo4 with PIP'
_chemical_name_systematic
; 
 ? 
;
_space_group_IT_number 62
_symmetry_cell_setting orthorhombic
_symmetry_space_group_name_Hall '-P 2ac 2n'
_symmetry_space_group_name_H-M 'P n m a'
_atom_sites_solution_hydrogens geom
_atom_sites_solution_primary direct
_atom_sites_solution_secondary difmap
_audit_creation_method SHELXL
_cell_angle_alpha 90.00
_cell_angle_beta 90.00
_cell_angle_gamma 90.00
_cell_formula_units_Z 4
_cell_length_a 9.9255(8)
_cell_length_b 22.137(2)
_cell_length_c 7.2316(6)
_cell_measurement_temperature 293(2)
_cell_measurement_theta_max 23.3
_cell_measurement_theta_min 1.84
_cell_volume 1588.9(2)
_computing_cell_refinement SAINT(Siemens,1996)
_computing_data_collection SMART(Siemens,1996)
_computing_data_reduction SAINT
_computing_molecular_graphics 'SHELXTL v5.0'
_computing_publication_material 'SHELXTL v5.0'
_computing_structure_refinement 'SHELXL-93 (Sheldrick, 1993)'
_computing_structure_solution 'SHELXS-86 (Sheldrick, 1990)'
_diffrn_ambient_temperature 293(2)
_diffrn_measurement_device 'Siemens CCD-diffractometer'
_diffrn_measurement_method \W
_diffrn_radiation_monochromator graphite
_diffrn_radiation_source 'fine-focus sealed tube'
_diffrn_radiation_type MoK\a
_diffrn_radiation_wavelength 0.71073
_diffrn_reflns_av_R_equivalents 0.0652
_diffrn_reflns_av_sigmaI/netI 0.0458
_diffrn_reflns_limit_h_max 8
_diffrn_reflns_limit_h_min -11
_diffrn_reflns_limit_k_max 24
_diffrn_reflns_limit_k_min -24
_diffrn_reflns_limit_l_max 8
_diffrn_reflns_limit_l_min -8
_diffrn_reflns_number 6022
_diffrn_reflns_theta_max 23.30
_diffrn_reflns_theta_min 1.84
_exptl_absorpt_coefficient_mu 4.018
_exptl_absorpt_correction_T_max 1.000000
_exptl_absorpt_correction_T_min 0.712486
_exptl_absorpt_correction_type SADABS
_exptl_crystal_colour green
_exptl_crystal_density_diffrn 2.619
_exptl_crystal_description 'thin rod'
_exptl_crystal_F_000 1264
_exptl_crystal_size_max 0.21
_exptl_crystal_size_mid 0.15
_exptl_crystal_size_min 0.12
_refine_diff_density_max 0.502
_refine_diff_density_min -0.565
_refine_diff_density_rms 0.147
_refine_ls_extinction_method SHELXL
_refine_ls_goodness_of_fit_all 1.090
_refine_ls_goodness_of_fit_obs 1.140
_refine_ls_hydrogen_treatment mixed
_refine_ls_matrix_type full
_refine_ls_number_parameters 144
_refine_ls_number_reflns 1178
_refine_ls_number_restraints 0
_refine_ls_restrained_S_all 1.090
_refine_ls_restrained_S_obs 1.140
_refine_ls_R_factor_all 0.0472
_refine_ls_R_factor_obs 0.0342
_refine_ls_shift/esd_max 0.000
_refine_ls_shift/esd_mean 0.000
_refine_ls_structure_factor_coef Fsqd
_refine_ls_weighting_details 'w=1/[\s^2^(Fo^2^)+(0.0454P)^2^+0.0000P] where P=(Fo^2^+2Fc^2^)/3'
_refine_ls_weighting_scheme calc
_refine_ls_wR_factor_all 0.0841
_refine_ls_wR_factor_obs 0.0778
_reflns_number_observed 952
_reflns_number_total 1178
_reflns_observed_criterion >2sigma(I)
_cod_data_source_file ic035488usi20040131_085404_1.cif
_cod_data_source_block I_PIP
_cod_depositor_comments
;
The following automatic conversions were performed:
'_symmetry_cell_setting' value 'Orthorhombic' changed to 'orthorhombic'
according to '/home/saulius/struct/CIF-dictionaries/cif_core.dic'
dictionary named 'cif_core.dic' version 2.4.1 from 2010-06-29.

Automatic conversion script
Id: cif_fix_enum 1527 2010-12-29 10:47:43Z saulius 

The following automatic conversions were performed:

'_refine_ls_weighting_scheme' value 'calc
w=1/[\s^2^(Fo^2^)+(0.0454P)^2^+0.0000P] where P=(Fo^2^+2Fc^2^)/3' was
changed to 'calc'. New tag '_refine_ls_weighting_details' was
created. The value of the new tag was set to
'w=1/[\s^2^(Fo^2^)+(0.0454P)^2^+0.0000P] where P=(Fo^2^+2Fc^2^)/3'.

Automatic conversion script
Id: cif_fix_values 3143 2015-03-26 13:38:13Z robertas 
;
_cod_database_code 4310875

loop_
_symmetry_equiv_pos_as_xyz
'x, y, z'
'-x+1/2, -y, z+1/2'
'-x, y+1/2, -z'
'x+1/2, -y+1/2, -z+1/2'
'-x, -y, -z'
'x-1/2, y, -z-1/2'
'x, -y-1/2, z'
'-x-1/2, y-1/2, z-1/2'

loop_
_atom_site_aniso_label
_atom_site_aniso_U_11
_atom_site_aniso_U_22
_atom_site_aniso_U_33
_atom_site_aniso_U_23
_atom_site_aniso_U_13
_atom_site_aniso_U_12
Ni1 0.0118(4) 0.0190(5) 0.0115(4) 0.0001(3) 0.0014(3) 0.0001(3)
Ni2 0.0089(5) 0.0212(6) 0.0098(5) 0.000 -0.0003(4) 0.000
O1 0.021(2) 0.023(2) 0.032(3) -0.003(2) 0.015(2) 0.003(2)
O2 0.021(2) 0.026(2) 0.016(2) 0.007(2) -0.002(2) -0.006(2)
O3 0.021(2) 0.023(2) 0.029(2) -0.005(2) 0.013(2) -0.007(2)
F1 0.012(2) 0.024(3) 0.013(2) 0.000 -0.003(2) 0.000
O4 0.035(3) 0.031(3) 0.017(3) -0.007(2) -0.006(3) 0.007(2)
F2 0.017(2) 0.032(3) 0.024(3) 0.000 0.000(2) 0.000
O5 0.031(2) 0.016(2) 0.015(2) 0.002(2) -0.003(2) 0.001(2)
O6 0.011(3) 0.044(4) 0.011(3) 0.000 0.006(2) 0.000
O7 0.009(3) 0.038(4) 0.015(3) 0.000 0.003(2) 0.000
O8 0.027(2) 0.019(2) 0.017(2) -0.008(2) 0.000(2) 0.002(2)
S1 0.0120(7) 0.0178(8) 0.0137(7) -0.0016(7) -0.0005(6) -0.0001(6)
S2 0.0115(10) 0.0252(12) 0.0095(10) 0.000 -0.0023(9) 0.000
N1 0.025(3) 0.028(3) 0.021(3) -0.001(2) 0.004(2) -0.001(2)
C1 0.014(3) 0.036(4) 0.025(4) -0.001(3) 0.004(3) -0.004(3)
C2 0.016(3) 0.033(4) 0.025(3) 0.004(3) 0.001(3) -0.005(3)

loop_
_atom_site_label
_atom_site_type_symbol
_atom_site_fract_x
_atom_site_fract_y
_atom_site_fract_z
_atom_site_U_iso_or_equiv
_atom_site_thermal_displace_type
_atom_site_occupancy
_atom_site_calc_flag
_atom_site_refinement_flags
_atom_site_disorder_group
Ni1 Ni 0.82941(7) 0.32115(3) 0.21484(9) 0.0141(2) Uani 1 d . .
Ni2 Ni 0.60936(9) 0.2500 0.53812(14) 0.0133(3) Uani 1 d S .
O1 O 0.7128(4) 0.3882(2) 0.3185(5) 0.0251(10) Uani 1 d . .
O2 O 0.9332(4) 0.3049(2) 0.4546(5) 0.0209(9) Uani 1 d . .
O3 O 0.9717(4) 0.3876(2) 0.1759(5) 0.0243(10) Uani 1 d . .
F1 F 0.4310(4) 0.2500 0.4051(6) 0.0163(10) Uani 1 d S .
O4 O 0.7377(6) 0.3354(2) -0.0361(7) 0.0278(12) Uani 1 d . .
F2 F 0.7022(4) 0.2500 0.2852(6) 0.0244(11) Uani 1 d S .
O5 O 0.5946(4) 0.3399(2) 0.5725(5) 0.0207(9) Uani 1 d . .
O6 O 0.5420(5) 0.2500 0.8075(7) 0.0218(13) Uani 1 d S .
O7 O 0.7988(5) 0.2500 0.6763(7) 0.0204(13) Uani 1 d S .
O8 O 0.5958(4) 0.4467(2) 0.5461(5) 0.0210(9) Uani 1 d . .
S1 S 0.59416(13) 0.39091(6) 0.4421(2) 0.0145(3) Uani 1 d . .
S2 S 0.9253(2) 0.2500 0.5693(3) 0.0154(5) Uani 1 d S .
N1 N 0.5344(4) 0.4401(2) 0.9409(7) 0.0249(12) Uani 1 d . .
H6 H 0.5188(4) 0.4183(2) 1.0471(7) 0.030 Uiso 1 calc R .
H5 H 0.5640(4) 0.4138(2) 0.8512(7) 0.030 Uiso 1 calc R .
C1 C 0.6399(5) 0.4861(3) 0.9768(8) 0.025(2) Uani 1 d . .
H2 H 0.6613(5) 0.5076(3) 0.8606(8) 0.030 Uiso 1 calc R .
H1 H 0.7230(5) 0.4659(3) 1.0206(8) 0.030 Uiso 1 calc R .
C2 C 0.4071(5) 0.4691(3) 0.8794(8) 0.0246(15) Uani 1 d . .
H4 H 0.3371(5) 0.4379(3) 0.8604(8) 0.029 Uiso 1 calc R .
H3 H 0.4220(5) 0.4901(3) 0.7602(8) 0.029 Uiso 1 calc R .
H8 H 0.7711(60) 0.3208(25) -0.1217(88) 0.012(19) Uiso 1 d . .
H7 H 0.6671(112) 0.3324(48) -0.0345(157) 0.115(52) Uiso 1 d . .

loop_
_atom_type_symbol
_atom_type_description
_atom_type_scat_dispersion_real
_atom_type_scat_dispersion_imag
_atom_type_scat_source
C C 0.0033 0.0016 'International Tables Vol C Tables 4.2.6.8 and 6.1.1.4'
H H 0.0000 0.0000 'International Tables Vol C Tables 4.2.6.8 and 6.1.1.4'
N N 0.0061 0.0033 'International Tables Vol C Tables 4.2.6.8 and 6.1.1.4'
O O 0.0106 0.0060 'International Tables Vol C Tables 4.2.6.8 and 6.1.1.4'
S S 0.1246 0.1234 'International Tables Vol C Tables 4.2.6.8 and 6.1.1.4'
Ni Ni 0.3393 1.1124 'International Tables Vol C Tables 4.2.6.8 and 6.1.1.4'
F F 0.0171 0.0103 'International Tables Vol C Tables 4.2.6.8 and 6.1.1.4'

loop_
_geom_angle_atom_site_label_1
_geom_angle_atom_site_label_2
_geom_angle_atom_site_label_3
_geom_angle
_geom_angle_site_symmetry_1
_geom_angle_site_symmetry_3
_geom_angle_publ_flag
O1 Ni1 O2 95.9(2) . . ?
O1 Ni1 O4 87.8(2) . . ?
O2 Ni1 O4 175.8(2) . . ?
O1 Ni1 O3 85.35(15) . . ?
O2 Ni1 O3 84.0(2) . . ?
O4 Ni1 O3 94.2(2) . . ?
O1 Ni1 F1 174.2(2) . 6_656 ?
O2 Ni1 F1 88.6(2) . 6_656 ?
O4 Ni1 F1 87.9(2) . 6_656 ?
O3 Ni1 F1 98.79(14) . 6_656 ?
O1 Ni1 F2 96.74(14) . . ?
O2 Ni1 F2 88.0(2) . . ?
O4 Ni1 F2 93.6(2) . . ?
O3 Ni1 F2 172.0(2) . . ?
F1 Ni1 F2 79.72(12) 6_656 . ?
O5 Ni2 O5 163.5(2) 7_565 . ?
O5 Ni2 F1 89.70(11) 7_565 . ?
O5 Ni2 F1 89.70(11) . . ?
O5 Ni2 F2 98.23(11) 7_565 . ?
O5 Ni2 F2 98.23(11) . . ?
F1 Ni2 F2 88.2(2) . . ?
O5 Ni2 O6 81.92(11) 7_565 . ?
O5 Ni2 O6 81.92(11) . . ?
F1 Ni2 O6 99.6(2) . . ?
F2 Ni2 O6 172.2(2) . . ?
O5 Ni2 O7 90.38(11) 7_565 . ?
O5 Ni2 O7 90.38(11) . . ?
F1 Ni2 O7 179.5(2) . . ?
F2 Ni2 O7 91.3(2) . . ?
O6 Ni2 O7 81.0(2) . . ?
S1 O1 Ni1 135.0(2) . . ?
S2 O2 Ni1 126.5(2) . . ?
S1 O3 Ni1 132.4(2) 6_656 . ?
Ni2 F1 Ni1 129.10(9) . 4_455 ?
Ni2 F1 Ni1 129.10(9) . 6_556 ?
Ni1 F1 Ni1 99.6(2) 4_455 6_556 ?
Ni1 O4 H8 116.9(43) . . ?
Ni1 O4 H7 114.3(95) . . ?
H8 O4 H7 113.6(100) . . ?
Ni2 F2 Ni1 119.42(14) . . ?
Ni2 F2 Ni1 119.42(14) . 7_565 ?
Ni1 F2 Ni1 98.3(2) . 7_565 ?
S1 O5 Ni2 132.9(2) . . ?
S2 O6 Ni2 146.5(3) 6_557 . ?
S2 O7 Ni2 120.4(3) . . ?
O8 S1 O5 108.8(2) . . ?
O8 S1 O1 109.8(2) . . ?
O5 S1 O1 110.7(2) . . ?
O8 S1 O3 110.5(2) . 6_556 ?
O5 S1 O3 109.4(2) . 6_556 ?
O1 S1 O3 107.6(2) . 6_556 ?
O6 S2 O2 107.5(2) 6_657 . ?
O6 S2 O2 107.5(2) 6_657 7_565 ?
O2 S2 O2 111.2(3) . 7_565 ?
O6 S2 O7 110.8(3) 6_657 . ?
O2 S2 O7 109.9(2) . . ?
O2 S2 O7 109.9(2) 7_565 . ?
C1 N1 C2 110.9(5) . . ?
C1 N1 H6 109.5(3) . . ?
C2 N1 H6 109.5(3) . . ?
C1 N1 H5 109.5(3) . . ?
C2 N1 H5 109.5(3) . . ?
H6 N1 H5 108.1 . . ?
N1 C1 C2 110.7(4) . 5_667 ?
N1 C1 H2 109.5(3) . . ?
C2 C1 H2 109.5(3) 5_667 . ?
N1 C1 H1 109.5(3) . . ?
C2 C1 H1 109.5(3) 5_667 . ?
H2 C1 H1 108.1 . . ?
N1 C2 C1 109.9(5) . 5_667 ?
N1 C2 H4 109.7(3) . . ?
C1 C2 H4 109.7(3) 5_667 . ?
N1 C2 H3 109.7(3) . . ?
C1 C2 H3 109.7(3) 5_667 . ?
H4 C2 H3 108.2 . . ?

loop_
_geom_bond_atom_site_label_1
_geom_bond_atom_site_label_2
_geom_bond_distance
_geom_bond_site_symmetry_2
_geom_bond_publ_flag
Ni1 O1 2.026(4) . ?
Ni1 O2 2.048(4) . ?
Ni1 O4 2.055(5) . ?
Ni1 O3 2.058(4) . ?
Ni1 F1 2.061(3) 6_656 ?
Ni1 F2 2.082(3) . ?
Ni2 O5 2.011(4) 7_565 ?
Ni2 O5 2.011(4) . ?
Ni2 F1 2.015(4) . ?
Ni2 F2 2.048(4) . ?
Ni2 O6 2.060(5) . ?
Ni2 O7 2.129(5) . ?
O1 S1 1.480(4) . ?
O2 S2 1.474(4) . ?
O3 S1 1.487(4) 6_656 ?
F1 Ni1 2.062(3) 4_455 ?
F1 Ni1 2.062(3) 6_556 ?
O4 H8 0.77(6) . ?
O4 H7 0.70(11) . ?
F2 Ni1 2.082(3) 7_565 ?
O5 S1 1.471(4) . ?
O6 S2 1.461(5) 6_557 ?
O7 S2 1.475(5) . ?
O8 S1 1.447(4) . ?
S1 O3 1.487(4) 6_556 ?
S2 O6 1.461(5) 6_657 ?
S2 O2 1.474(4) 7_565 ?
N1 C1 1.483(7) . ?
N1 C2 1.486(7) . ?
N1 H6 0.92 . ?
N1 H5 0.92 . ?
C1 C2 1.511(8) 5_667 ?
C1 H2 0.99 . ?
C1 H1 0.99 . ?
C2 C1 1.511(8) 5_667 ?
C2 H4 0.99 . ?
C2 H3 0.99 . ?
